data_1571405
loop_
_publ_author_name
'Wang, Zhuoer'
'Cao, Zhaozhen'
'Hao, Aiyou'
'Xing, Pengyao'

_publ_section_title
;
 Pnictogen bonding in imide derivatives for chiral folding and
 self-assembly.
;
_journal_issue 18
_journal_name_full 'Chemical science'
_journal_page_first 6924
_journal_page_last 6933
_journal_paper_doi 10.1039/d4sc00554f
_journal_volume 15
_journal_year 2024
_chemical_formula_moiety 'C15 H11 Br0.969 N O3'
_chemical_formula_sum 'C15 H11 Br0.97 N O3'
_chemical_formula_weight 330.76
_space_group_crystal_system monoclinic
_space_group_IT_number 14
_space_group_name_Hall '-P 2ybc'
_space_group_name_H-M_alt 'P 1 21/c 1'
_atom_sites_solution_hydrogens geom
_atom_sites_solution_primary dual
_audit_creation_date 2023-11-22
_audit_creation_method
;
Olex2 1.3
(compiled 2020.02.04 svn.rd84adfe8 for OlexSys, GUI svn.r6032)
;
_audit_update_record
;
2023-11-22 deposited with the CCDC.	2024-04-05 downloaded from the CCDC.
;
_cell_angle_alpha 90
_cell_angle_beta 93.798(6)
_cell_angle_gamma 90
_cell_formula_units_Z 4
_cell_length_a 7.3573(4)
_cell_length_b 8.0361(6)
_cell_length_c 21.7154(13)
_cell_measurement_reflns_used 2923
_cell_measurement_temperature 173.00(10)
_cell_measurement_theta_max 29.8790
_cell_measurement_theta_min 2.8010
_cell_volume 1281.08(14)
_computing_cell_refinement 'CrysAlisPro 1.171.41.119a (Rigaku OD, 2021)'
_computing_data_collection 'CrysAlisPro 1.171.41.119a (Rigaku OD, 2021)'
_computing_data_reduction 'CrysAlisPro 1.171.41.119a (Rigaku OD, 2021)'
_computing_molecular_graphics 'Olex2 1.3 (Dolomanov et al., 2009)'
_computing_publication_material 'Olex2 1.3 (Dolomanov et al., 2009)'
_computing_structure_refinement 'SHELXL 2018/3 (Sheldrick, 2015)'
_computing_structure_solution 'SHELXT  (Sheldrick, 2015)'
_diffrn_ambient_environment N~2~
_diffrn_ambient_temperature 173.00(10)
_diffrn_detector 'Hybrid Pixel Array Detector'
_diffrn_detector_area_resol_mean 10.0000
_diffrn_detector_type HyPix
_diffrn_measured_fraction_theta_full 0.994
_diffrn_measured_fraction_theta_max 0.816
_diffrn_measurement_details
;
List of Runs (angles in degrees, time in seconds):

  # Type    Start    End  Width  t~exp~   \w     \q     \k     \f   Frames
#--------------------------------------------------------------------------
  1  \w    -23.00  30.00   1.00    2.80    --   -7.76 -99.00 -30.00   53
  2  \w    -11.00  14.00   1.00    2.80    --   -7.76-102.00-130.00   25
  3  \w     -7.00  18.00   1.00    2.80    --    8.78-102.00-130.00   25
  4  \w    -22.00  46.00   1.00    2.80    --    8.78 -99.00-180.00   68
  5  \w    -26.00  66.00   1.00    2.80    --   -7.76  57.00 -90.00   92
;
_diffrn_measurement_device 'four-circle diffractometer'
_diffrn_measurement_device_type 'XtaLAB Synergy, Dualflex, HyPix'
_diffrn_measurement_method '\w scans'
_diffrn_orient_matrix_type 'CrysAlisPro convention (1999,Acta A55,543-557)'
_diffrn_orient_matrix_UB_11 -0.0090307000
_diffrn_orient_matrix_UB_12 -0.0161129000
_diffrn_orient_matrix_UB_13 -0.0321675000
_diffrn_orient_matrix_UB_21 -0.0306926000
_diffrn_orient_matrix_UB_22 0.0826755000
_diffrn_orient_matrix_UB_23 -0.0054228000
_diffrn_orient_matrix_UB_31 0.0912102000
_diffrn_orient_matrix_UB_32 0.0262188000
_diffrn_orient_matrix_UB_33 -0.0027475000
_diffrn_radiation_monochromator mirror
_diffrn_radiation_probe x-ray
_diffrn_radiation_type 'Mo K\a'
_diffrn_radiation_wavelength 0.71073
_diffrn_reflns_av_R_equivalents 0.0529
_diffrn_reflns_av_unetI/netI 0.0719
_diffrn_reflns_Laue_measured_fraction_full 0.994
_diffrn_reflns_Laue_measured_fraction_max 0.816
_diffrn_reflns_limit_h_max 10
_diffrn_reflns_limit_h_min -10
_diffrn_reflns_limit_k_max 11
_diffrn_reflns_limit_k_min -10
_diffrn_reflns_limit_l_max 29
_diffrn_reflns_limit_l_min -25
_diffrn_reflns_number 9663
_diffrn_reflns_point_group_measured_fraction_full 0.994
_diffrn_reflns_point_group_measured_fraction_max 0.816
_diffrn_reflns_theta_full 25.242
_diffrn_reflns_theta_max 30.325
_diffrn_reflns_theta_min 2.775
_diffrn_source 'micro-focus sealed X-ray tube'
_diffrn_source_type 'PhotonJet (Mo) X-ray Source'
_exptl_absorpt_coefficient_mu 3.121
_exptl_absorpt_correction_T_max 1.00000
_exptl_absorpt_correction_T_min 0.60892
_exptl_absorpt_correction_type multi-scan
_exptl_absorpt_process_details
;
CrysAlisPro 1.171.41.119a (Rigaku Oxford Diffraction, 2021)
Empirical absorption correction using spherical harmonics,
implemented in SCALE3 ABSPACK scaling algorithm.
;
_exptl_crystal_colour 'clear light colourless'
_exptl_crystal_colour_lustre clear
_exptl_crystal_colour_modifier light
_exptl_crystal_colour_primary colourless
_exptl_crystal_density_diffrn 1.715
_exptl_crystal_description block
_exptl_crystal_F_000 664
_exptl_crystal_size_max 0.06
_exptl_crystal_size_mid 0.04
_exptl_crystal_size_min 0.01
_refine_diff_density_max 0.735
_refine_diff_density_min -0.501
_refine_diff_density_rms 0.095
_refine_ls_extinction_method none
_refine_ls_goodness_of_fit_ref 1.171
_refine_ls_hydrogen_treatment constr
_refine_ls_matrix_type full
_refine_ls_number_parameters 193
_refine_ls_number_reflns 3148
_refine_ls_number_restraints 0
_refine_ls_restrained_S_all 1.171
_refine_ls_R_factor_all 0.0829
_refine_ls_R_factor_gt 0.0542
_refine_ls_shift/su_max 0.001
_refine_ls_shift/su_mean 0.000
_refine_ls_structure_factor_coef Fsqd
_refine_ls_weighting_details 'w=1/[\s^2^(Fo^2^)+2.8422P] where P=(Fo^2^+2Fc^2^)/3'
_refine_ls_weighting_scheme calc
_refine_ls_wR_factor_gt 0.1049
_refine_ls_wR_factor_ref 0.1114
_reflns_Friedel_coverage 0.000
_reflns_number_gt 2358
_reflns_number_total 3148
_reflns_threshold_expression 'I > 2\s(I)'
_cod_data_source_file d4sc00554f2.cif
_cod_data_source_block c32_auto
_cod_depositor_comments 'Adding full bibliography for 1571402--1571406.cif.'
_cod_database_code 1571405
_shelx_shelxl_version_number 2018/3
_shelx_space_group_comment
;
The symmetry employed for this shelxl refinement is uniquely defined
by the following loop, which should always be used as a source of
symmetry information in preference to the above space-group names.
They are only intended as comments.
;
_shelx_estimated_absorpt_t_max 0.969
_shelx_estimated_absorpt_t_min 0.835
_reflns_odcompleteness_completeness 98.65
_reflns_odcompleteness_iscentric 1
_reflns_odcompleteness_theta 26.32
_olex2_refinement_description
;
1. Fixed Uiso
 At 1.2 times of:
  All C(H) groups, All C(H,H) groups
 At 1.5 times of:
  All O(H) groups
2.a Secondary CH2 refined with riding coordinates:
 C16(H16A,H16B), C17(H17A,H17B), C18(H18A,H18B)
2.b Aromatic/amide H refined with riding coordinates:
 C9(H9), C15(H15), C8(H8), C14(H14)
2.c Idealised tetrahedral OH refined as rotating group:
 O19(H19)
;
_olex2_submission_special_instructions 'No special instructions were received'
_oxdiff_exptl_absorpt_empirical_details
;
Empirical correction (ABSPACK) includes:
- Absorption correction using spherical harmonics
- Frame scaling
;
_oxdiff_exptl_absorpt_empirical_full_max 1.316
_oxdiff_exptl_absorpt_empirical_full_min 0.566

loop_
_space_group_symop_operation_xyz
'x, y, z'
'-x, y+1/2, -z+1/2'
'-x, -y, -z'
'x, -y-1/2, z-1/2'

loop_
_atom_site_label
_atom_site_type_symbol
_atom_site_fract_x
_atom_site_fract_y
_atom_site_fract_z
_atom_site_U_iso_or_equiv
_atom_site_adp_type
_atom_site_occupancy
_atom_site_site_symmetry_order
_atom_site_calc_flag
_atom_site_refinement_flags_posn
_atom_site_refinement_flags_adp
_atom_site_refinement_flags_occupancy
_atom_site_disorder_assembly
_atom_site_disorder_group
Br5 Br 0.88613(6) 0.82330(6) 0.40054(2) 0.02664(16) Uani 0.861(3) 1 d . . . A 2
O21 O 0.5833(4) 0.0836(4) 0.59275(13) 0.0323(7) Uani 1 1 d . . . . .
O20 O 0.6837(4) 0.5753(4) 0.69099(13) 0.0349(7) Uani 1 1 d . . . . .
O19 O 0.8458(5) 0.4094(4) 0.79506(13) 0.0432(9) Uani 1 1 d . . . . .
H19 H 0.777438 0.476118 0.774727 0.065 Uiso 1 1 calc R U . . .
N12 N 0.6317(4) 0.3286(4) 0.64233(14) 0.0239(7) Uani 1 1 d . . . . .
C10 C 0.6712(5) 0.3079(5) 0.53082(17) 0.0218(8) Uani 1 1 d . . . . .
C1 C 0.7368(5) 0.5704(5) 0.58506(18) 0.0223(8) Uani 1 1 d . . . . .
C13 C 0.6831(5) 0.4962(5) 0.64356(18) 0.0252(9) Uani 1 1 d . . . . .
C3 C 0.7741(5) 0.5465(5) 0.47301(19) 0.0261(9) Uani 1 1 d . . . . .
C2 C 0.7279(5) 0.4746(5) 0.53017(18) 0.0241(9) Uani 1 1 d . . . . .
C11 C 0.6268(5) 0.2287(5) 0.58943(18) 0.0246(9) Uani 1 1 d . . . . .
C9 C 0.6585(5) 0.2163(5) 0.47707(18) 0.0282(9) Uani 1 1 d . . . . .
H9 H 0.618712 0.103907 0.477994 0.034 Uiso 1 1 calc R U . . .
C4 C 0.8291(5) 0.7166(5) 0.47520(19) 0.0280(9) Uani 1 1 d . . . . .
C15 C 0.7921(5) 0.7332(5) 0.5842(2) 0.0305(10) Uani 1 1 d . . . . .
H15 H 0.798976 0.796984 0.621142 0.037 Uiso 1 1 calc R U . . .
C8 C 0.7033(5) 0.2863(6) 0.42141(19) 0.0333(10) Uani 1 1 d . . . . .
H8 H 0.693504 0.221385 0.384779 0.040 Uiso 1 1 calc R U . . .
C7 C 0.7612(5) 0.4478(6) 0.41905(18) 0.0294(10) Uani 1 1 d . . . . .
C14 C 0.8387(5) 0.8052(6) 0.5283(2) 0.0320(10) Uani 1 1 d . . . . .
H14 H 0.877549 0.917859 0.527830 0.038 Uiso 1 1 calc R U . . .
C16 C 0.5805(5) 0.2512(5) 0.70012(18) 0.0280(9) Uani 1 1 d . . . . .
H16A H 0.482829 0.168705 0.690436 0.034 Uiso 1 1 calc R U . . .
H16B H 0.530972 0.337893 0.726737 0.034 Uiso 1 1 calc R U . . .
C17 C 0.7398(6) 0.1648(6) 0.73562(19) 0.0361(10) Uani 1 1 d . . . . .
H17A H 0.694150 0.111320 0.772647 0.043 Uiso 1 1 calc R U . . .
H17B H 0.785629 0.075604 0.709305 0.043 Uiso 1 1 calc R U . . .
C18 C 0.8965(6) 0.2766(6) 0.7558(2) 0.0378(11) Uani 1 1 d . . . . .
H18A H 0.992601 0.209248 0.777988 0.045 Uiso 1 1 calc R U . . .
H18B H 0.948414 0.324360 0.718806 0.045 Uiso 1 1 calc R U . . .
Br1 Br 0.8423(5) 0.6097(7) 0.36132(18) 0.0420(17) Uani 0.1079(19) 1 d . . . B 1

loop_
_atom_site_aniso_label
_atom_site_aniso_U_11
_atom_site_aniso_U_22
_atom_site_aniso_U_33
_atom_site_aniso_U_23
_atom_site_aniso_U_13
_atom_site_aniso_U_12
Br5 0.0262(2) 0.0317(3) 0.0218(2) 0.0084(2) 0.00086(16) -0.0045(2)
O21 0.0385(17) 0.0253(16) 0.0326(16) 0.0017(13) -0.0014(13) -0.0077(13)
O20 0.0481(18) 0.0300(17) 0.0265(15) -0.0039(13) 0.0024(13) 0.0024(14)
O19 0.055(2) 0.050(2) 0.0244(16) -0.0025(15) 0.0016(14) -0.0010(17)
N12 0.0239(15) 0.0265(18) 0.0214(16) 0.0004(15) 0.0019(13) -0.0024(15)
C10 0.0174(17) 0.023(2) 0.0251(19) 0.0039(17) 0.0013(15) 0.0013(16)
C1 0.0191(18) 0.019(2) 0.029(2) 0.0034(16) -0.0016(16) -0.0002(15)
C13 0.0245(19) 0.023(2) 0.027(2) 0.0017(17) -0.0030(16) 0.0038(17)
C3 0.0158(18) 0.030(2) 0.032(2) 0.0090(18) -0.0015(16) 0.0022(16)
C2 0.0147(17) 0.033(2) 0.025(2) 0.0040(17) -0.0004(15) 0.0017(16)
C11 0.0182(18) 0.028(2) 0.028(2) 0.0006(17) 0.0002(16) 0.0000(16)
C9 0.0233(19) 0.031(2) 0.029(2) -0.0006(18) -0.0027(16) 0.0026(17)
C4 0.0214(19) 0.031(2) 0.031(2) 0.0092(18) -0.0002(16) 0.0001(16)
C15 0.030(2) 0.025(2) 0.035(2) 0.0011(19) -0.0061(18) 0.0005(18)
C8 0.031(2) 0.042(3) 0.026(2) -0.0043(19) -0.0015(17) 0.0072(19)
C7 0.0203(19) 0.044(3) 0.024(2) 0.0003(19) -0.0004(16) 0.0042(18)
C14 0.025(2) 0.026(2) 0.044(2) 0.011(2) -0.0026(18) -0.0057(18)
C16 0.030(2) 0.030(2) 0.024(2) 0.0037(18) 0.0045(17) -0.0081(18)
C17 0.055(3) 0.030(2) 0.023(2) 0.0020(19) -0.0021(19) 0.004(2)
C18 0.038(2) 0.045(3) 0.030(2) -0.001(2) -0.0050(19) 0.008(2)
Br1 0.033(2) 0.068(4) 0.026(2) 0.010(2) 0.0060(17) 0.010(2)

loop_
_atom_type_symbol
_atom_type_description
_atom_type_scat_dispersion_real
_atom_type_scat_dispersion_imag
_atom_type_scat_source
C C 0.0033 0.0016 'International Tables Vol C Tables 4.2.6.8 and 6.1.1.4'
H H 0.0000 0.0000 'International Tables Vol C Tables 4.2.6.8 and 6.1.1.4'
Br Br -0.2901 2.4595 'International Tables Vol C Tables 4.2.6.8 and 6.1.1.4'
N N 0.0061 0.0033 'International Tables Vol C Tables 4.2.6.8 and 6.1.1.4'
O O 0.0106 0.0060 'International Tables Vol C Tables 4.2.6.8 and 6.1.1.4'

loop_
_geom_angle_atom_site_label_1
_geom_angle_atom_site_label_2
_geom_angle_atom_site_label_3
_geom_angle
_geom_angle_site_symmetry_1
_geom_angle_site_symmetry_3
_geom_angle_publ_flag
C18 O19 H19 109.5 . . ?
C13 N12 C11 124.1(3) . . ?
C13 N12 C16 118.4(3) . . ?
C11 N12 C16 117.6(3) . . ?
C2 C10 C11 120.1(4) . . ?
C9 C10 C2 120.3(4) . . ?
C9 C10 C11 119.5(4) . . ?
C2 C1 C13 120.2(4) . . ?
C15 C1 C13 119.5(4) . . ?
C15 C1 C2 120.4(4) . . ?
O20 C13 N12 120.5(4) . . ?
O20 C13 C1 122.2(4) . . ?
N12 C13 C1 117.3(3) . . ?
C4 C3 C2 116.2(4) . . ?
C7 C3 C2 119.0(4) . . ?
C7 C3 C4 124.7(4) . . ?
C10 C2 C1 120.5(4) . . ?
C10 C2 C3 118.9(4) . . ?
C1 C2 C3 120.6(4) . . ?
O21 C11 N12 119.7(4) . . ?
O21 C11 C10 122.6(4) . . ?
N12 C11 C10 117.7(4) . . ?
C10 C9 H9 119.6 . . ?
C10 C9 C8 120.9(4) . . ?
C8 C9 H9 119.6 . . ?
C3 C4 Br5 118.8(3) . . ?
C14 C4 Br5 119.1(3) . . ?
C14 C4 C3 122.1(4) . . ?
C1 C15 H15 120.2 . . ?
C1 C15 C14 119.5(4) . . ?
C14 C15 H15 120.2 . . ?
C9 C8 H8 119.7 . . ?
C7 C8 C9 120.5(4) . . ?
C7 C8 H8 119.7 . . ?
C3 C7 Br1 98.8(3) . . ?
C8 C7 C3 120.4(4) . . ?
C8 C7 Br1 140.8(4) . . ?
C4 C14 C15 121.2(4) . . ?
C4 C14 H14 119.4 . . ?
C15 C14 H14 119.4 . . ?
N12 C16 H16A 109.0 . . ?
N12 C16 H16B 109.0 . . ?
N12 C16 C17 113.1(3) . . ?
H16A C16 H16B 107.8 . . ?
C17 C16 H16A 109.0 . . ?
C17 C16 H16B 109.0 . . ?
C16 C17 H17A 108.5 . . ?
C16 C17 H17B 108.5 . . ?
H17A C17 H17B 107.5 . . ?
C18 C17 C16 115.1(4) . . ?
C18 C17 H17A 108.5 . . ?
C18 C17 H17B 108.5 . . ?
O19 C18 C17 113.2(4) . . ?
O19 C18 H18A 108.9 . . ?
O19 C18 H18B 108.9 . . ?
C17 C18 H18A 108.9 . . ?
C17 C18 H18B 108.9 . . ?
H18A C18 H18B 107.7 . . ?

loop_
_geom_bond_atom_site_label_1
_geom_bond_atom_site_label_2
_geom_bond_distance
_geom_bond_site_symmetry_2
_geom_bond_publ_flag
Br5 C4 1.905(4) . ?
O21 C11 1.213(5) . ?
O20 C13 1.210(5) . ?
O19 H19 0.8400 . ?
O19 C18 1.431(5) . ?
N12 C13 1.399(5) . ?
N12 C11 1.400(5) . ?
N12 C16 1.472(5) . ?
C10 C2 1.403(6) . ?
C10 C11 1.479(5) . ?
C10 C9 1.378(5) . ?
C1 C13 1.481(5) . ?
C1 C2 1.417(5) . ?
C1 C15 1.370(6) . ?
C3 C2 1.431(5) . ?
C3 C4 1.425(6) . ?
C3 C7 1.413(6) . ?
C9 H9 0.9500 . ?
C9 C8 1.392(6) . ?
C4 C14 1.352(6) . ?
C15 H15 0.9500 . ?
C15 C14 1.408(6) . ?
C8 H8 0.9500 . ?
C8 C7 1.368(6) . ?
C7 Br1 1.929(6) . ?
C14 H14 0.9500 . ?
C16 H16A 0.9900 . ?
C16 H16B 0.9900 . ?
C16 C17 1.526(6) . ?
C17 H17A 0.9900 . ?
C17 H17B 0.9900 . ?
C17 C18 1.504(6) . ?
C18 H18A 0.9900 . ?
C18 H18B 0.9900 . ?

loop_
_geom_torsion_atom_site_label_1
_geom_torsion_atom_site_label_2
_geom_torsion_atom_site_label_3
_geom_torsion_atom_site_label_4
_geom_torsion
_geom_torsion_site_symmetry_1
_geom_torsion_site_symmetry_2
_geom_torsion_site_symmetry_3
_geom_torsion_site_symmetry_4
_geom_torsion_publ_flag
Br5 C4 C14 C15 177.9(3) . . . . ?
N12 C16 C17 C18 61.0(5) . . . . ?
C10 C9 C8 C7 0.1(6) . . . . ?
C1 C15 C14 C4 0.3(6) . . . . ?
C13 N12 C11 O21 178.8(3) . . . . ?
C13 N12 C11 C10 -2.8(5) . . . . ?
C13 N12 C16 C17 -93.1(4) . . . . ?
C13 C1 C2 C10 -1.1(5) . . . . ?
C13 C1 C2 C3 178.1(3) . . . . ?
C13 C1 C15 C14 -178.3(3) . . . . ?
C3 C4 C14 C15 -0.8(6) . . . . ?
C2 C10 C11 O21 -177.4(4) . . . . ?
C2 C10 C11 N12 4.2(5) . . . . ?
C2 C10 C9 C8 0.7(6) . . . . ?
C2 C1 C13 O20 -177.8(4) . . . . ?
C2 C1 C13 N12 2.5(5) . . . . ?
C2 C1 C15 C14 0.5(6) . . . . ?
C2 C3 C4 Br5 -178.2(3) . . . . ?
C2 C3 C4 C14 0.5(5) . . . . ?
C2 C3 C7 C8 0.7(6) . . . . ?
C2 C3 C7 Br1 -179.1(3) . . . . ?
C11 N12 C13 O20 179.8(3) . . . . ?
C11 N12 C13 C1 -0.5(5) . . . . ?
C11 N12 C16 C17 86.4(4) . . . . ?
C11 C10 C2 C1 -2.3(5) . . . . ?
C11 C10 C2 C3 178.5(3) . . . . ?
C11 C10 C9 C8 -178.6(3) . . . . ?
C9 C10 C2 C1 178.4(3) . . . . ?
C9 C10 C2 C3 -0.8(5) . . . . ?
C9 C10 C11 O21 1.9(6) . . . . ?
C9 C10 C11 N12 -176.5(3) . . . . ?
C9 C8 C7 C3 -0.8(6) . . . . ?
C9 C8 C7 Br1 179.0(4) . . . . ?
C4 C3 C2 C10 179.5(3) . . . . ?
C4 C3 C2 C1 0.3(5) . . . . ?
C4 C3 C7 C8 -178.6(4) . . . . ?
C4 C3 C7 Br1 1.5(4) . . . . ?
C15 C1 C13 O20 1.1(6) . . . . ?
C15 C1 C13 N12 -178.6(3) . . . . ?
C15 C1 C2 C10 -180.0(3) . . . . ?
C15 C1 C2 C3 -0.8(5) . . . . ?
C7 C3 C2 C10 0.0(5) . . . . ?
C7 C3 C2 C1 -179.1(3) . . . . ?
C7 C3 C4 Br5 1.1(5) . . . . ?
C7 C3 C4 C14 179.9(4) . . . . ?
C16 N12 C13 O20 -0.7(5) . . . . ?
C16 N12 C13 C1 179.0(3) . . . . ?
C16 N12 C11 O21 -0.8(5) . . . . ?
C16 N12 C11 C10 177.7(3) . . . . ?
C16 C17 C18 O19 59.1(5) . . . . ?
